data_7012076
loop_
_publ_author_name
'Sugawara, Ken-ichiro'
'Hikichi, Shiro'
'Akita, Munetaka'

_publ_section_title
;
 Di- and tri-valent chlorochromium complexes bearing
 hydrotris(3,5-diisopropylpyrazolyl)borato ligand (TpiPr2),
 TpiPr2CrCln(L)&#x00A0;(n&#x00A0;= 1, 2) and [TpiPr2Cr(\m-Cl)]2:
 flexible coordination behavior of the TpiPr2 ligand and reduction
 features of Cr(ii) species
;
_journal_issue 23
_journal_name_full 'Journal of the Chemical Society, Dalton Transactions'
_journal_page_first 4514
_journal_paper_doi 10.1039/b207326a
_journal_year 2002
_chemical_formula_sum 'C41 H61 B Cl Cr N6 O4'
_chemical_formula_weight 800.23
_space_group_IT_number 15
_symmetry_cell_setting monoclinic
_symmetry_Int_Tables_number 15
_symmetry_space_group_name_Hall '-C 2yc'
_symmetry_space_group_name_H-M 'C 1 2/c 1'
_audit_creation_date 'Fri Jul 19 20:02:48 2002'
_audit_creation_method 'by teXsan'
_cell_angle_alpha 90
_cell_angle_beta 92.699(2)
_cell_angle_gamma 90
_cell_formula_units_Z 8
_cell_length_a 27.5884(9)
_cell_length_b 17.6345(6)
_cell_length_c 19.9811(4)
_cell_measurement_reflns_used 14496
_cell_measurement_temperature 213
_cell_measurement_theta_max 27.5
_cell_measurement_theta_min 2.4
_cell_volume 9710.2(5)
_computing_cell_refinement PROCESS-AUTO
_computing_data_collection PROCESS-AUTO
_computing_data_reduction 'teXsan Ver. 1.11'
_computing_publication_material 'teXsan Ver. 1.11'
_computing_structure_refinement SHELXL97
_computing_structure_solution SHELXS86
_diffrn_detector_area_resol_mean 10.00
_diffrn_measurement_device_type 'Rigaku RAXIS-IV Imaging Plate'
_diffrn_measurement_method \w
_diffrn_radiation_type 'Mo K\a'
_diffrn_radiation_wavelength 0.7107
_diffrn_reflns_av_R_equivalents 0.000
_diffrn_reflns_limit_h_max 35
_diffrn_reflns_limit_h_min 0
_diffrn_reflns_limit_k_max 22
_diffrn_reflns_limit_k_min 0
_diffrn_reflns_limit_l_max 23
_diffrn_reflns_limit_l_min -24
_diffrn_reflns_number 36691
_diffrn_reflns_theta_max 27.48
_exptl_absorpt_coefficient_mu 0.331
_exptl_absorpt_correction_T_max 0.967
_exptl_absorpt_correction_T_min 0.885
_exptl_absorpt_correction_type multi-scan
_exptl_absorpt_process_details '(Higashi, 1995)'
_exptl_crystal_colour unknown
_exptl_crystal_density_diffrn 1.095
_exptl_crystal_density_method 'not measured'
_exptl_crystal_description unknown
_exptl_crystal_size_max 0.100
_exptl_crystal_size_mid 0.100
_exptl_crystal_size_min 0.100
_refine_diff_density_max 1.67
_refine_diff_density_min -0.60
_refine_ls_extinction_coef 0.0000
_refine_ls_extinction_expression Fc^*^=kFc[1+0.001xFc^2^\l^3^/sin(2\q)]^-1/4^
_refine_ls_extinction_method SHELXL
_refine_ls_goodness_of_fit_ref 1.841
_refine_ls_hydrogen_treatment noref
_refine_ls_number_parameters 499
_refine_ls_number_reflns 7189
_refine_ls_R_factor_gt 0.0859
_refine_ls_shift/su_max -0.0010
_refine_ls_structure_factor_coef Fsqd
_refine_ls_weighting_details 'w = 1/[\s^2^(Fo^2^) + (0.1000P)^2^+0.0000P] where P=(Fo^2^+2Fc^2^)/3'
_refine_ls_weighting_scheme calc
_refine_ls_wR_factor_ref 0.2928
_reflns_number_gt 7189
_reflns_number_total 10184
_reflns_threshold_expression >2.0sigma(I)
_cod_data_source_file b207326a.txt
_cod_data_source_block compound9
_cod_original_formula_sum 'C41 H61 B Cl Cr N6 O4 '
_cod_database_code 7012076

loop_
_symmetry_equiv_pos_as_xyz
x,y,z
-x,y,1/2-z
-x,-y,-z
x,-y,1/2+z
1/2+x,1/2+y,z
1/2-x,1/2+y,1/2-z
1/2-x,1/2-y,-z
1/2+x,1/2-y,1/2+z

loop_
_atom_site_label
_atom_site_type_symbol
_atom_site_fract_x
_atom_site_fract_y
_atom_site_fract_z
_atom_site_U_iso_or_equiv
_atom_site_adp_type
_atom_site_occupancy
_atom_site_calc_flag
_atom_site_refinement_flags
_atom_site_disorder_assembly
_atom_site_disorder_group
Cr(1) Cr 0.24288(2) 0.46146(4) 0.03919(3) 0.0261(2) Uani 1.00 d . . .
Cl(1) Cl 0.17613(5) 0.47227(8) -0.03328(7) 0.0501(4) Uani 1.00 d . . .
O(1) O 0.2010(1) 0.4259(2) 0.1132(2) 0.0362(7) Uani 1.00 d . . .
O(2) O 0.1782(1) 0.3121(2) 0.0757(2) 0.0501(9) Uani 1.00 d . . .
O(3) O 0.2525(1) 0.3543(2) 0.0069(2) 0.0323(7) Uani 1.00 d . . .
O(4) O 0.1555(1) 0.1930(2) -0.0031(2) 0.055(1) Uani 1.00 d . . .
N(11) N 0.3038(1) 0.4509(2) 0.1044(2) 0.0253(7) Uani 1.00 d . . .
N(12) N 0.3370(1) 0.5087(2) 0.1050(2) 0.0241(7) Uani 1.00 d . . .
N(21) N 0.2376(1) 0.5720(2) 0.0719(2) 0.0290(8) Uani 1.00 d . . .
N(22) N 0.2798(1) 0.6146(2) 0.0739(2) 0.0264(7) Uani 1.00 d . . .
N(31) N 0.2889(1) 0.4966(2) -0.0338(2) 0.0274(8) Uani 1.00 d . . .
N(32) N 0.3245(1) 0.5484(2) -0.0148(2) 0.0255(7) Uani 1.00 d . . .
C(1) C 0.1751(2) 0.3682(3) 0.1133(2) 0.040(1) Uani 1.00 d . . .
C(2) C 0.1379(2) 0.3698(3) 0.1655(3) 0.041(1) Uani 1.00 d . . .
C(3) C 0.1393(2) 0.4256(4) 0.2147(3) 0.053(1) Uani 1.00 d . . .
C(4) C 0.1055(3) 0.4272(4) 0.2629(3) 0.062(2) Uani 1.00 d . . .
C(5) C 0.0693(2) 0.3743(5) 0.2630(3) 0.063(2) Uani 1.00 d . . .
C(6) C 0.0676(3) 0.3176(5) 0.2153(3) 0.067(2) Uani 1.00 d . . .
C(7) C 0.1021(2) 0.3156(4) 0.1667(3) 0.059(2) Uani 1.00 d . . .
C(11) C 0.2945(2) 0.3269(3) 0.1662(2) 0.033(1) Uani 1.00 d . . .
C(12) C 0.2720(2) 0.3336(4) 0.2344(2) 0.052(1) Uani 1.00 d . . .
C(13) C 0.3300(2) 0.2602(3) 0.1671(3) 0.058(2) Uani 1.00 d . . .
C(14) C 0.3200(2) 0.3994(3) 0.1496(2) 0.0289(9) Uani 1.00 d . . .
C(15) C 0.3638(2) 0.4237(3) 0.1789(2) 0.036(1) Uani 1.00 d . . .
C(16) C 0.3740(2) 0.4930(3) 0.1504(2) 0.0297(9) Uani 1.00 d . . .
C(17) C 0.4181(2) 0.5411(3) 0.1632(2) 0.036(1) Uani 1.00 d . . .
C(18) C 0.4638(2) 0.4949(4) 0.1527(3) 0.054(1) Uani 1.00 d . . .
C(19) C 0.4196(2) 0.5749(4) 0.2346(2) 0.051(1) Uani 1.00 d . . .
C(21) C 0.1491(2) 0.5951(3) 0.0918(3) 0.043(1) Uani 1.00 d . . .
C(22) C 0.1303(2) 0.6167(4) 0.1605(3) 0.062(2) Uani 1.00 d . . .
C(23) C 0.1183(2) 0.6344(4) 0.0370(4) 0.065(2) Uani 1.00 d . . .
C(24) C 0.2013(2) 0.6188(3) 0.0877(2) 0.034(1) Uani 1.00 d . . .
C(25) C 0.2194(2) 0.6904(3) 0.0997(2) 0.038(1) Uani 1.00 d . . .
C(26) C 0.2691(2) 0.6873(3) 0.0898(2) 0.0294(9) Uani 1.00 d . . .
C(27) C 0.3063(2) 0.7492(3) 0.0950(2) 0.034(1) Uani 1.00 d . . .
C(28) C 0.2820(2) 0.8278(3) 0.0905(3) 0.046(1) Uani 1.00 d . . .
C(29) C 0.3393(2) 0.7434(4) 0.1589(3) 0.052(1) Uani 1.00 d . . .
C(31) C 0.2626(2) 0.4271(3) -0.1387(2) 0.040(1) Uani 1.00 d . . .
C(32) C 0.2941(3) 0.3661(4) -0.1694(3) 0.066(2) Uani 1.00 d . . .
C(33) C 0.2332(3) 0.4695(4) -0.1948(4) 0.094(3) Uani 1.00 d . . .
C(34) C 0.2937(2) 0.4817(3) -0.0988(2) 0.0314(10) Uani 1.00 d . . .
C(35) C 0.3324(2) 0.5241(3) -0.1216(2) 0.034(1) Uani 1.00 d . . .
C(36) C 0.3511(2) 0.5655(3) -0.0684(2) 0.0293(9) Uani 1.00 d . . .
C(37) C 0.3951(2) 0.6157(3) -0.0634(2) 0.037(1) Uani 1.00 d . . .
C(38) C 0.4078(3) 0.6482(4) -0.1300(3) 0.065(2) Uani 1.00 d . . .
C(39) C 0.4395(2) 0.5714(4) -0.0335(3) 0.054(1) Uani 1.00 d . . .
C(41) C 0.1176(2) 0.1395(3) 0.0055(3) 0.050(1) Uani 1.00 d . . .
C(42) C 0.0702(2) 0.1751(3) 0.0233(2) 0.040(1) Uani 1.00 d . . .
C(43) C 0.0474(2) 0.1551(4) 0.0808(3) 0.053(1) Uani 1.00 d . . .
C(44) C 0.0051(3) 0.1892(5) 0.0968(3) 0.068(2) Uani 1.00 d . . .
C(45) C -0.0157(3) 0.2448(5) 0.0576(5) 0.082(2) Uani 1.00 d . . .
C(46) C 0.0059(3) 0.2645(5) 0.0005(5) 0.091(3) Uani 1.00 d . . .
C(47) C 0.0492(3) 0.2299(5) -0.0167(3) 0.070(2) Uani 1.00 d . . .
B(1) B 0.3278(2) 0.5776(3) 0.0582(2) 0.0253(9) Uani 1.00 d . . .
H(1) H 0.2689 0.3183 0.1322 0.0407 Uiso 1.00 calc . . .
H(2) H 0.2971 0.3436 0.2682 0.0525 Uiso 1.00 calc . . .
H(3) H 0.2560 0.2870 0.2446 0.0525 Uiso 1.00 calc . . .
H(4) H 0.2490 0.3743 0.2333 0.0525 Uiso 1.00 calc . . .
H(5) H 0.3130 0.2142 0.1767 0.0576 Uiso 1.00 calc . . .
H(6) H 0.3553 0.2685 0.2010 0.0576 Uiso 1.00 calc . . .
H(7) H 0.3440 0.2560 0.1242 0.0576 Uiso 1.00 calc . . .
H(8) H 0.3835 0.3984 0.2128 0.0438 Uiso 1.00 calc . . .
H(9) H 0.4173 0.5829 0.1319 0.0435 Uiso 1.00 calc . . .
H(10) H 0.4667 0.4555 0.1858 0.0543 Uiso 1.00 calc . . .
H(11) H 0.4917 0.5274 0.1568 0.0543 Uiso 1.00 calc . . .
H(12) H 0.4619 0.4726 0.1088 0.0543 Uiso 1.00 calc . . .
H(13) H 0.4168 0.5348 0.2666 0.0511 Uiso 1.00 calc . . .
H(14) H 0.3932 0.6098 0.2384 0.0511 Uiso 1.00 calc . . .
H(15) H 0.4498 0.6011 0.2430 0.0511 Uiso 1.00 calc . . .
H(16) H 0.3541 0.6135 0.0632 0.0312 Uiso 1.00 calc . . .
H(17) H 0.1471 0.5411 0.0858 0.0534 Uiso 1.00 calc . . .
H(18) H 0.1339 0.6704 0.1673 0.0619 Uiso 1.00 calc . . .
H(19) H 0.1487 0.5900 0.1951 0.0619 Uiso 1.00 calc . . .
H(20) H 0.0967 0.6032 0.1619 0.0619 Uiso 1.00 calc . . .
H(21) H 0.1201 0.6883 0.0432 0.0652 Uiso 1.00 calc . . .
H(22) H 0.0851 0.6182 0.0393 0.0652 Uiso 1.00 calc . . .
H(23) H 0.1300 0.6213 -0.0059 0.0652 Uiso 1.00 calc . . .
H(24) H 0.2019 0.7351 0.1119 0.0471 Uiso 1.00 calc . . .
H(25) H 0.3259 0.7451 0.0570 0.0428 Uiso 1.00 calc . . .
H(26) H 0.3065 0.8664 0.0924 0.0465 Uiso 1.00 calc . . .
H(27) H 0.2612 0.8341 0.1273 0.0465 Uiso 1.00 calc . . .
H(28) H 0.2632 0.8318 0.0490 0.0465 Uiso 1.00 calc . . .
H(29) H 0.3200 0.7473 0.1975 0.0515 Uiso 1.00 calc . . .
H(30) H 0.3627 0.7837 0.1596 0.0515 Uiso 1.00 calc . . .
H(31) H 0.3558 0.6954 0.1596 0.0515 Uiso 1.00 calc . . .
H(32) H 0.2399 0.4033 -0.1097 0.0489 Uiso 1.00 calc . . .
H(33) H 0.2739 0.3325 -0.1964 0.0658 Uiso 1.00 calc . . .
H(34) H 0.3107 0.3378 -0.1343 0.0658 Uiso 1.00 calc . . .
H(35) H 0.3174 0.3897 -0.1969 0.0658 Uiso 1.00 calc . . .
H(36) H 0.2141 0.5087 -0.1754 0.0936 Uiso 1.00 calc . . .
H(37) H 0.2121 0.4345 -0.2186 0.0936 Uiso 1.00 calc . . .
H(38) H 0.2550 0.4918 -0.2252 0.0936 Uiso 1.00 calc . . .
H(39) H 0.3437 0.5244 -0.1667 0.0412 Uiso 1.00 calc . . .
H(40) H 0.3887 0.6561 -0.0330 0.0459 Uiso 1.00 calc . . .
H(41) H 0.4344 0.6829 -0.1236 0.0655 Uiso 1.00 calc . . .
H(42) H 0.3801 0.6744 -0.1496 0.0655 Uiso 1.00 calc . . .
H(43) H 0.4169 0.6079 -0.1592 0.0655 Uiso 1.00 calc . . .
H(44) H 0.4321 0.5516 0.0096 0.0541 Uiso 1.00 calc . . .
H(45) H 0.4669 0.6048 -0.0288 0.0541 Uiso 1.00 calc . . .
H(46) H 0.4469 0.5303 -0.0628 0.0541 Uiso 1.00 calc . . .
H(47) H 0.1636 0.4638 0.2141 0.0634 Uiso 1.00 calc . . .
H(48) H 0.1073 0.4662 0.2961 0.0767 Uiso 1.00 calc . . .
H(49) H 0.0449 0.3760 0.2959 0.0774 Uiso 1.00 calc . . .
H(50) H 0.0422 0.2804 0.2149 0.0814 Uiso 1.00 calc . . .
H(51) H 0.1010 0.2752 0.1339 0.0716 Uiso 1.00 calc . . .
H(52) H 0.1125 0.1115 -0.0352 0.0633 Uiso 1.00 calc . . .
H(53) H 0.1277 0.1044 0.0403 0.0633 Uiso 1.00 calc . . .
H(54) H 0.0623 0.1162 0.1094 0.0657 Uiso 1.00 calc . . .
H(55) H -0.0104 0.1756 0.1376 0.0816 Uiso 1.00 calc . . .
H(56) H -0.0452 0.2680 0.0693 0.0997 Uiso 1.00 calc . . .
H(57) H -0.0078 0.3037 -0.0273 0.1090 Uiso 1.00 calc . . .
H(58) H 0.0645 0.2453 -0.0571 0.0852 Uiso 1.00 calc . . .

loop_
_atom_site_aniso_label
_atom_site_aniso_U_11
_atom_site_aniso_U_22
_atom_site_aniso_U_33
_atom_site_aniso_U_12
_atom_site_aniso_U_13
_atom_site_aniso_U_23
Cr(1) 0.0203(4) 0.0212(4) 0.0368(4) -0.0023(3) 0.0015(3) -0.0036(3)
Cl(1) 0.0343(7) 0.0478(8) 0.0672(8) 0.0017(6) -0.0089(6) -0.0064(6)
O(1) 0.024(2) 0.025(2) 0.060(2) -0.002(1) -0.002(1) -0.012(1)
O(2) 0.048(2) 0.037(2) 0.066(2) -0.012(2) 0.016(2) -0.015(2)
O(3) 0.031(2) 0.026(2) 0.041(2) -0.002(1) 0.003(1) -0.005(1)
O(4) 0.037(2) 0.043(2) 0.086(3) -0.005(2) 0.018(2) -0.018(2)
N(11) 0.022(2) 0.022(2) 0.032(2) -0.005(1) 0.003(1) -0.002(1)
N(12) 0.019(2) 0.024(2) 0.030(2) -0.004(1) 0.003(1) -0.004(1)
N(21) 0.023(2) 0.023(2) 0.042(2) -0.001(2) 0.005(1) -0.004(1)
N(22) 0.026(2) 0.020(2) 0.034(2) -0.003(1) 0.004(1) -0.003(1)
N(31) 0.027(2) 0.025(2) 0.030(2) -0.003(2) -0.001(1) -0.002(1)
N(32) 0.024(2) 0.022(2) 0.030(2) -0.004(1) 0.002(1) -0.003(1)
C(1) 0.035(3) 0.036(3) 0.049(3) 0.000(2) 0.006(2) -0.002(2)
C(2) 0.030(3) 0.037(3) 0.057(3) -0.004(2) 0.008(2) -0.003(2)
C(3) 0.051(4) 0.046(3) 0.063(3) -0.003(3) 0.017(3) -0.009(3)
C(4) 0.064(4) 0.054(4) 0.070(4) 0.000(3) 0.023(3) -0.012(3)
C(5) 0.047(4) 0.079(5) 0.064(3) 0.001(3) 0.020(3) 0.006(3)
C(6) 0.052(4) 0.074(5) 0.076(4) -0.021(4) 0.023(3) -0.006(4)
C(7) 0.044(3) 0.058(4) 0.075(4) -0.019(3) 0.017(3) -0.015(3)
C(11) 0.035(3) 0.028(2) 0.037(2) -0.006(2) 0.003(2) 0.004(2)
C(12) 0.064(4) 0.051(4) 0.043(3) -0.021(3) 0.016(2) -0.002(2)
C(13) 0.055(4) 0.035(3) 0.082(4) 0.003(3) 0.009(3) 0.014(3)
C(14) 0.027(2) 0.028(2) 0.032(2) -0.001(2) 0.006(2) 0.001(2)
C(15) 0.036(3) 0.040(3) 0.033(2) -0.007(2) -0.002(2) 0.009(2)
C(16) 0.024(2) 0.036(3) 0.030(2) -0.003(2) 0.001(2) -0.002(2)
C(17) 0.027(2) 0.043(3) 0.038(2) -0.008(2) -0.001(2) 0.004(2)
C(18) 0.026(3) 0.063(4) 0.074(3) -0.005(3) 0.000(2) -0.004(3)
C(19) 0.048(3) 0.061(4) 0.044(3) -0.014(3) -0.006(2) -0.009(2)
C(21) 0.025(3) 0.036(3) 0.070(3) 0.003(2) 0.009(2) -0.004(2)
C(22) 0.047(4) 0.049(4) 0.091(4) 0.001(3) 0.023(3) -0.004(3)
C(23) 0.031(3) 0.052(4) 0.112(5) 0.003(3) -0.002(3) 0.012(4)
C(24) 0.028(3) 0.027(2) 0.047(2) 0.003(2) 0.005(2) -0.003(2)
C(25) 0.037(3) 0.027(3) 0.051(2) 0.004(2) 0.008(2) -0.005(2)
C(26) 0.035(2) 0.022(2) 0.031(2) -0.001(2) 0.004(2) -0.003(2)
C(27) 0.038(3) 0.024(2) 0.041(2) -0.006(2) 0.009(2) -0.006(2)
C(28) 0.060(4) 0.024(3) 0.056(3) -0.004(2) 0.012(2) -0.006(2)
C(29) 0.050(3) 0.050(4) 0.054(3) -0.002(3) -0.010(2) -0.017(3)
C(31) 0.052(3) 0.035(3) 0.033(2) -0.013(2) -0.006(2) -0.003(2)
C(32) 0.074(5) 0.055(4) 0.071(4) -0.024(4) 0.020(3) -0.031(3)
C(33) 0.122(7) 0.065(5) 0.087(5) -0.030(5) -0.069(5) 0.016(4)
C(34) 0.040(3) 0.026(2) 0.028(2) -0.003(2) -0.002(2) -0.003(2)
C(35) 0.044(3) 0.031(3) 0.028(2) -0.006(2) 0.005(2) -0.003(2)
C(36) 0.032(2) 0.027(2) 0.030(2) -0.002(2) 0.005(2) 0.001(2)
C(37) 0.041(3) 0.034(3) 0.038(2) -0.011(2) 0.013(2) -0.005(2)
C(38) 0.084(5) 0.067(4) 0.046(3) -0.040(4) 0.012(3) 0.005(3)
C(39) 0.035(3) 0.066(4) 0.062(3) -0.004(3) 0.008(2) -0.011(3)
C(41) 0.037(3) 0.037(3) 0.077(3) -0.001(2) 0.009(3) -0.013(3)
C(42) 0.034(3) 0.036(3) 0.051(3) -0.003(2) 0.004(2) -0.003(2)
C(43) 0.052(4) 0.048(4) 0.061(3) -0.014(3) 0.004(3) -0.005(3)
C(44) 0.055(4) 0.075(5) 0.079(4) -0.028(4) 0.032(3) -0.024(4)
C(45) 0.040(4) 0.069(5) 0.140(7) -0.003(4) 0.020(4) -0.016(5)
C(46) 0.063(5) 0.083(6) 0.128(7) 0.031(5) -0.002(5) 0.015(5)
C(47) 0.056(4) 0.086(6) 0.069(4) 0.018(4) 0.008(3) 0.020(4)
B(1) 0.024(2) 0.023(2) 0.029(2) -0.004(2) 0.002(2) -0.003(2)

loop_
_atom_type_symbol
_atom_type_description
_atom_type_scat_dispersion_real
_atom_type_scat_dispersion_imag
_atom_type_scat_source
C C 0.003 0.002
;International Tables for Crystallography
(1992, Vol. C, Tables 4.2.6.8 and 6.1.1.4)
;
H H 0.000 0.000
;International Tables for Crystallography
(1992, Vol. C, Table 6.1.1.4)
;
O O 0.011 0.006
;International Tables for Crystallography
(1992, Vol. C, Tables 4.2.6.8 and 6.1.1.4)
;
N N 0.006 0.003
;International Tables for Crystallography
(1992, Vol. C, Tables 4.2.6.8 and 6.1.1.4)
;
B B 0.001 0.001
;International Tables for Crystallography
(1992, Vol. C, Tables 4.2.6.8 and 6.1.1.4)
;
Cr Cr 0.321 0.624
;International Tables for Crystallography
(1992, Vol. C, Tables 4.2.6.8 and 6.1.1.4)
;
Cl Cl 0.148 0.159
;International Tables for Crystallography
(1992, Vol. C, Tables 4.2.6.8 and 6.1.1.4)
;

loop_
_geom_angle_atom_site_label_1
_geom_angle_atom_site_label_2
_geom_angle_atom_site_label_3
_geom_angle
_geom_angle_site_symmetry_1
_geom_angle_site_symmetry_2
_geom_angle_site_symmetry_3
_geom_angle_publ_flag
Cl(1) Cr(1) O(1) 91.04(10) . . . yes
Cl(1) Cr(1) O(3) 89.41(10) . . . yes
Cl(1) Cr(1) N(11) 179.4(1) . . . yes
Cl(1) Cr(1) N(21) 93.2(1) . . . yes
Cl(1) Cr(1) N(31) 91.7(1) . . . yes
O(1) Cr(1) O(3) 91.8(1) . . . yes
O(1) Cr(1) N(11) 89.2(1) . . . yes
O(1) Cr(1) N(21) 90.6(1) . . . yes
O(1) Cr(1) N(31) 177.2(1) . . . yes
O(3) Cr(1) N(11) 90.1(1) . . . yes
O(3) Cr(1) N(21) 176.5(1) . . . yes
O(3) Cr(1) N(31) 87.8(1) . . . yes
N(11) Cr(1) N(21) 87.3(1) . . . yes
N(11) Cr(1) N(31) 88.0(1) . . . yes
N(21) Cr(1) N(31) 89.7(1) . . . yes
Cr(1) O(1) C(1) 127.2(3) . . . yes
Cr(1) N(11) N(12) 117.3(2) . . . yes
Cr(1) N(11) C(14) 135.5(3) . . . yes
N(12) N(11) C(14) 107.2(3) . . . yes
N(11) N(12) C(16) 109.5(3) . . . yes
N(11) N(12) B(1) 119.2(3) . . . yes
C(16) N(12) B(1) 131.3(4) . . . yes
Cr(1) N(21) N(22) 116.8(3) . . . yes
Cr(1) N(21) C(24) 135.8(3) . . . yes
N(22) N(21) C(24) 107.1(4) . . . yes
N(21) N(22) C(26) 109.2(3) . . . yes
N(21) N(22) B(1) 120.0(3) . . . yes
C(26) N(22) B(1) 130.8(4) . . . yes
Cr(1) N(31) N(32) 117.1(2) . . . yes
Cr(1) N(31) C(34) 135.8(3) . . . yes
N(32) N(31) C(34) 107.2(3) . . . yes
N(31) N(32) C(36) 109.5(3) . . . yes
N(31) N(32) B(1) 119.3(3) . . . yes
C(36) N(32) B(1) 131.2(4) . . . yes
O(1) C(1) O(2) 126.3(5) . . . yes
O(1) C(1) C(2) 113.5(4) . . . yes
O(2) C(1) C(2) 120.2(5) . . . yes
C(1) C(2) C(3) 120.6(5) . . . yes
C(1) C(2) C(7) 121.0(5) . . . yes
C(3) C(2) C(7) 118.4(5) . . . yes
C(2) C(3) C(4) 120.9(6) . . . yes
C(3) C(4) C(5) 120.6(6) . . . yes
C(4) C(5) C(6) 119.6(6) . . . yes
C(5) C(6) C(7) 119.9(7) . . . yes
C(2) C(7) C(6) 120.6(6) . . . yes
C(12) C(11) C(13) 109.6(4) . . . yes
C(12) C(11) C(14) 110.1(4) . . . yes
C(13) C(11) C(14) 110.5(4) . . . yes
N(11) C(14) C(11) 125.5(4) . . . yes
N(11) C(14) C(15) 109.3(4) . . . yes
C(11) C(14) C(15) 125.2(4) . . . yes
C(14) C(15) C(16) 106.8(4) . . . yes
N(12) C(16) C(15) 107.1(4) . . . yes
N(12) C(16) C(17) 125.2(4) . . . yes
C(15) C(16) C(17) 127.6(4) . . . yes
C(16) C(17) C(18) 110.1(4) . . . yes
C(16) C(17) C(19) 111.3(4) . . . yes
C(18) C(17) C(19) 110.3(4) . . . yes
C(22) C(21) C(23) 109.2(5) . . . yes
C(22) C(21) C(24) 110.1(4) . . . yes
C(23) C(21) C(24) 109.8(5) . . . yes
N(21) C(24) C(21) 124.6(4) . . . yes
N(21) C(24) C(25) 109.5(4) . . . yes
C(21) C(24) C(25) 125.9(4) . . . yes
C(24) C(25) C(26) 106.9(4) . . . yes
N(22) C(26) C(25) 107.2(4) . . . yes
N(22) C(26) C(27) 123.4(4) . . . yes
C(25) C(26) C(27) 129.4(4) . . . yes
C(26) C(27) C(28) 111.0(4) . . . yes
C(26) C(27) C(29) 112.6(4) . . . yes
C(28) C(27) C(29) 110.4(4) . . . yes
C(32) C(31) C(33) 109.7(5) . . . yes
C(32) C(31) C(34) 110.1(5) . . . yes
C(33) C(31) C(34) 110.1(5) . . . yes
N(31) C(34) C(31) 124.2(4) . . . yes
N(31) C(34) C(35) 108.8(4) . . . yes
C(31) C(34) C(35) 126.9(4) . . . yes
C(34) C(35) C(36) 107.4(4) . . . yes
N(32) C(36) C(35) 107.1(4) . . . yes
N(32) C(36) C(37) 122.9(4) . . . yes
C(35) C(36) C(37) 129.7(4) . . . yes
C(36) C(37) C(38) 112.7(4) . . . yes
C(36) C(37) C(39) 110.5(4) . . . yes
C(38) C(37) C(39) 108.8(5) . . . yes
O(4) C(41) C(42) 113.7(5) . . . yes
C(41) C(42) C(43) 121.6(5) . . . yes
C(41) C(42) C(47) 120.3(5) . . . yes
C(43) C(42) C(47) 118.1(5) . . . yes
C(42) C(43) C(44) 120.7(6) . . . yes
C(43) C(44) C(45) 121.6(7) . . . yes
C(44) C(45) C(46) 118.5(7) . . . yes
C(45) C(46) C(47) 120.5(8) . . . yes
C(42) C(47) C(46) 120.6(7) . . . yes
N(12) B(1) N(22) 109.4(3) . . . yes
N(12) B(1) N(32) 108.0(3) . . . yes
N(22) B(1) N(32) 108.9(3) . . . yes

loop_
_geom_bond_atom_site_label_1
_geom_bond_atom_site_label_2
_geom_bond_distance
_geom_bond_site_symmetry_1
_geom_bond_site_symmetry_2
_geom_bond_publ_flag
Cr(1) Cl(1) 2.296(2) . . yes
Cr(1) O(1) 2.019(3) . . yes
Cr(1) O(3) 2.018(3) . . yes
Cr(1) N(11) 2.086(3) . . yes
Cr(1) N(21) 2.063(4) . . yes
Cr(1) N(31) 2.073(4) . . yes
O(1) C(1) 1.244(6) . . yes
O(2) C(1) 1.247(6) . . yes
O(4) C(41) 1.424(7) . . yes
N(11) N(12) 1.371(5) . . yes
N(11) C(14) 1.341(5) . . yes
N(12) C(16) 1.360(5) . . yes
N(12) B(1) 1.548(6) . . yes
N(21) N(22) 1.383(5) . . yes
N(21) C(24) 1.348(6) . . yes
N(22) C(26) 1.357(6) . . yes
N(22) B(1) 1.521(6) . . yes
N(31) N(32) 1.381(5) . . yes
N(31) C(34) 1.338(5) . . yes
N(32) C(36) 1.361(6) . . yes
N(32) B(1) 1.547(5) . . yes
C(1) C(2) 1.498(7) . . yes
C(2) C(3) 1.391(8) . . yes
C(2) C(7) 1.375(9) . . yes
C(3) C(4) 1.371(9) . . yes
C(4) C(5) 1.37(1) . . yes
C(5) C(6) 1.38(1) . . yes
C(6) C(7) 1.392(9) . . yes
C(11) C(12) 1.527(7) . . yes
C(11) C(13) 1.531(8) . . yes
C(11) C(14) 1.505(7) . . yes
C(14) C(15) 1.386(7) . . yes
C(15) C(16) 1.382(7) . . yes
C(16) C(17) 1.497(7) . . yes
C(17) C(18) 1.525(8) . . yes
C(17) C(19) 1.543(7) . . yes
C(21) C(22) 1.537(9) . . yes
C(21) C(23) 1.521(9) . . yes
C(21) C(24) 1.504(7) . . yes
C(24) C(25) 1.375(7) . . yes
C(25) C(26) 1.396(7) . . yes
C(26) C(27) 1.498(7) . . yes
C(27) C(28) 1.539(7) . . yes
C(27) C(29) 1.538(7) . . yes
C(31) C(32) 1.530(9) . . yes
C(31) C(33) 1.547(9) . . yes
C(31) C(34) 1.494(7) . . yes
C(34) C(35) 1.397(7) . . yes
C(35) C(36) 1.371(6) . . yes
C(36) C(37) 1.502(7) . . yes
C(37) C(38) 1.504(7) . . yes
C(37) C(39) 1.548(8) . . yes
C(41) C(42) 1.509(8) . . yes
C(42) C(43) 1.380(8) . . yes
C(42) C(47) 1.366(9) . . yes
C(43) C(44) 1.365(10) . . yes
C(44) C(45) 1.36(1) . . yes
C(45) C(46) 1.36(1) . . yes
C(46) C(47) 1.40(1) . . yes
